data_7026895
loop_
_publ_author_name
'Haghighi, Mohsen Golbon'
'Rashidi, Mehdi'
'Nabavizadeh, S. Masoud'
'Jamali, Sirous'
'Puddephatt, Richard J.'

_publ_section_title
;
 Cyclometalated organoplatinum(II) complexes: first example of a
 monodentate benzo[h]quinolyl ligand and a complex with bridging
 bis(diphenylphosphino)ethane.
;
_journal_issue 47
_journal_name_full 'Dalton transactions (Cambridge, England : 2003)'
_journal_page_first 11396
_journal_page_last 11402
_journal_paper_doi 10.1039/c0dt00855a
_journal_volume 39
_journal_year 2010
_chemical_formula_moiety '3(C62 H54 N2 P2 Pt2), 2(C H2 Cl2)'
_chemical_formula_sum 'C62.67 H55.33 Cl1.33 N2 P2 Pt2'
_chemical_formula_weight 1335.81
_chemical_name_systematic
;
?
;
_space_group_IT_number 14
_symmetry_cell_setting monoclinic
_symmetry_space_group_name_Hall '-P 2yn'
_symmetry_space_group_name_H-M 'P 1 21/n 1'
_atom_sites_solution_hydrogens geom
_atom_sites_solution_primary direct
_atom_sites_solution_secondary difmap
_audit_creation_method SHELXL-97
_cell_angle_alpha 90.00
_cell_angle_beta 105.626(2)
_cell_angle_gamma 90.00
_cell_formula_units_Z 6
_cell_length_a 14.4438(5)
_cell_length_b 33.6884(12)
_cell_length_c 17.0228(6)
_cell_measurement_reflns_used 9710
_cell_measurement_temperature 150(2)
_cell_measurement_theta_max 26.23
_cell_measurement_theta_min 2.20
_cell_volume 7977.0(5)
_computing_cell_refinement 'Bruker SAINT'
_computing_data_collection 'Bruker APEX2'
_computing_data_reduction 'Bruker SAINT'
_computing_molecular_graphics 'Bruker SHELXTL'
_computing_publication_material 'Bruker SHELXTL'
_computing_structure_refinement 'SHELXL-97 (Sheldrick, 2008)'
_computing_structure_solution 'SHELXS-97 (Sheldrick, 2008)'
_diffrn_ambient_temperature 150(2)
_diffrn_measured_fraction_theta_full 1.000
_diffrn_measured_fraction_theta_max 1.000
_diffrn_measurement_device_type 'Bruker APEX-II CCD'
_diffrn_measurement_method '\f and \w scans'
_diffrn_radiation_monochromator graphite
_diffrn_radiation_source 'fine-focus sealed tube'
_diffrn_radiation_type MoK\a
_diffrn_radiation_wavelength 0.71073
_diffrn_reflns_av_R_equivalents 0.0811
_diffrn_reflns_av_sigmaI/netI 0.0289
_diffrn_reflns_limit_h_max 20
_diffrn_reflns_limit_h_min -20
_diffrn_reflns_limit_k_max 46
_diffrn_reflns_limit_k_min -46
_diffrn_reflns_limit_l_max 23
_diffrn_reflns_limit_l_min -23
_diffrn_reflns_number 432171
_diffrn_reflns_theta_full 29.57
_diffrn_reflns_theta_max 29.57
_diffrn_reflns_theta_min 1.38
_exptl_absorpt_coefficient_mu 5.425
_exptl_absorpt_correction_T_max 0.8763
_exptl_absorpt_correction_T_min 0.7367
_exptl_absorpt_correction_type multi-scan
_exptl_crystal_colour yellow
_exptl_crystal_density_diffrn 1.668
_exptl_crystal_density_method 'not measured'
_exptl_crystal_description block
_exptl_crystal_F_000 3924
_exptl_crystal_size_max 0.06
_exptl_crystal_size_mid 0.06
_exptl_crystal_size_min 0.03
_refine_diff_density_max 1.055
_refine_diff_density_min -0.887
_refine_diff_density_rms 0.112
_refine_ls_extinction_method none
_refine_ls_goodness_of_fit_ref 1.058
_refine_ls_hydrogen_treatment constr
_refine_ls_matrix_type full
_refine_ls_number_parameters 949
_refine_ls_number_reflns 22381
_refine_ls_number_restraints 0
_refine_ls_restrained_S_all 1.058
_refine_ls_R_factor_all 0.0410
_refine_ls_R_factor_gt 0.0250
_refine_ls_shift/su_max 0.009
_refine_ls_shift/su_mean 0.000
_refine_ls_structure_factor_coef Fsqd
_refine_ls_weighting_details 'calc w=1/[\s^2^(Fo^2^)+(0.0126P)^2^+10.2314P] where P=(Fo^2^+2Fc^2^)/3'
_refine_ls_weighting_scheme calc
_refine_ls_wR_factor_gt 0.0438
_refine_ls_wR_factor_ref 0.0484
_reflns_number_gt 18106
_reflns_number_total 22381
_reflns_threshold_expression >2sigma(I)
_cod_data_source_file c0dt00855a.txt
_cod_data_source_block 5b
_cod_depositor_comments
;
The following automatic conversions were performed:

'_symmetry_cell_setting' value 'Monoclinic' changed to 'monoclinic'
according to /home/saulius/struct/CIF-dictionaries/cif_core.dic
dictionary named 'cif_core.dic' version 2.4.2 from 2011-04-26.

Automatic conversion script
Id: cif_fix_values 1891 2012-01-12 08:04:46Z andrius 
;
_cod_original_sg_symbol_H-M P2(1)/n
_cod_database_code 7026895

loop_
_symmetry_equiv_pos_as_xyz
'x, y, z'
'-x+1/2, y+1/2, -z+1/2'
'-x, -y, -z'
'x-1/2, -y-1/2, z-1/2'

loop_
_atom_site_label
_atom_site_type_symbol
_atom_site_fract_x
_atom_site_fract_y
_atom_site_fract_z
_atom_site_U_iso_or_equiv
_atom_site_adp_type
_atom_site_occupancy
_atom_site_symmetry_multiplicity
_atom_site_calc_flag
_atom_site_refinement_flags
Pt1 Pt 0.636402(7) 0.241367(3) 0.821168(6) 0.01785(2) Uani 1 1 d .
Pt2 Pt 0.399649(7) 0.095841(3) 1.117066(6) 0.01929(3) Uani 1 1 d .
Pt3 Pt 0.584375(7) 0.592115(3) 0.867198(6) 0.01804(2) Uani 1 1 d .
Cl1 Cl 0.72262(11) 0.54143(4) 0.64961(10) 0.0901(4) Uani 1 1 d .
Cl2 Cl 0.84006(11) 0.56266(6) 0.81110(9) 0.1018(5) Uani 1 1 d .
P1 P 0.62755(5) 0.21241(2) 0.94263(4) 0.01852(14) Uani 1 1 d .
P2 P 0.41971(5) 0.12240(2) 0.99704(4) 0.02017(14) Uani 1 1 d .
P3 P 0.57816(5) 0.55601(2) 0.98107(4) 0.01883(14) Uani 1 1 d .
N1 N 0.26226(17) 0.06929(7) 1.07242(15) 0.0231(5) Uani 1 1 d .
N2 N 0.75148(17) 0.28071(7) 0.86882(14) 0.0216(5) Uani 1 1 d .
N3 N 0.69328(17) 0.63340(7) 0.92329(14) 0.0223(5) Uani 1 1 d .
C1 C 0.5267(2) 0.20738(9) 0.75855(17) 0.0233(6) Uani 1 1 d .
C2 C 0.5423(2) 0.17229(9) 0.72014(18) 0.0293(7) Uani 1 1 d .
H2 H 0.6065 0.1640 0.7250 0.035 Uiso 1 1 calc R
C3 C 0.4667(3) 0.14913(11) 0.6749(2) 0.0429(9) Uani 1 1 d .
H3 H 0.4805 0.1257 0.6492 0.051 Uiso 1 1 calc R
C4 C 0.3724(3) 0.15942(13) 0.6666(2) 0.0508(11) Uani 1 1 d .
C5 C 0.3550(2) 0.19423(13) 0.7036(2) 0.0492(11) Uani 1 1 d .
H5 H 0.2905 0.2022 0.6984 0.059 Uiso 1 1 calc R
C6 C 0.4304(2) 0.21794(11) 0.7486(2) 0.0356(8) Uani 1 1 d .
H6 H 0.4160 0.2417 0.7729 0.043 Uiso 1 1 calc R
C7 C 0.2897(4) 0.13401(17) 0.6183(3) 0.0855(19) Uani 1 1 d .
H7A H 0.2326 0.1506 0.5980 0.128 Uiso 1 1 calc R
H7B H 0.2758 0.1131 0.6536 0.128 Uiso 1 1 calc R
H7C H 0.3074 0.1218 0.5721 0.128 Uiso 1 1 calc R
C8 C 0.5307(2) 0.17585(9) 0.93115(16) 0.0226(6) Uani 1 1 d .
H8A H 0.4688 0.1892 0.9057 0.027 Uiso 1 1 calc R
H8B H 0.5398 0.1549 0.8931 0.027 Uiso 1 1 calc R
C9 C 0.5232(2) 0.15593(9) 1.00987(17) 0.0243(6) Uani 1 1 d .
H9A H 0.5190 0.1768 1.0497 0.029 Uiso 1 1 calc R
H9B H 0.5828 0.1406 1.0332 0.029 Uiso 1 1 calc R
C10 C 0.3214(2) 0.15444(9) 0.94356(18) 0.0240(6) Uani 1 1 d .
C11 C 0.2478(2) 0.14335(10) 0.8755(2) 0.0315(7) Uani 1 1 d .
H11 H 0.2489 0.1178 0.8522 0.038 Uiso 1 1 calc R
C12 C 0.1730(2) 0.16933(12) 0.8412(2) 0.0430(9) Uani 1 1 d .
H12 H 0.1231 0.1614 0.7951 0.052 Uiso 1 1 calc R
C13 C 0.1714(3) 0.20660(12) 0.8745(2) 0.0477(10) Uani 1 1 d .
H13 H 0.1203 0.2244 0.8512 0.057 Uiso 1 1 calc R
C14 C 0.2436(3) 0.21805(12) 0.9413(2) 0.0484(10) Uani 1 1 d .
H14 H 0.2426 0.2439 0.9636 0.058 Uiso 1 1 calc R
C15 C 0.3175(3) 0.19233(10) 0.9763(2) 0.0353(8) Uani 1 1 d .
H15 H 0.3662 0.2004 1.0230 0.042 Uiso 1 1 calc R
C16 C 0.4450(2) 0.08666(8) 0.92538(18) 0.0237(6) Uani 1 1 d .
C17 C 0.4273(2) 0.09217(9) 0.84111(17) 0.0258(6) Uani 1 1 d .
H17 H 0.3935 0.1151 0.8161 0.031 Uiso 1 1 calc R
C18 C 0.4589(2) 0.06439(10) 0.7937(2) 0.0333(7) Uani 1 1 d .
H18 H 0.4447 0.0682 0.7364 0.040 Uiso 1 1 calc R
C19 C 0.5106(3) 0.03143(10) 0.8287(2) 0.0408(9) Uani 1 1 d .
H19 H 0.5315 0.0125 0.7957 0.049 Uiso 1 1 calc R
C20 C 0.5315(3) 0.02621(11) 0.9124(2) 0.0446(9) Uani 1 1 d .
H20 H 0.5687 0.0040 0.9371 0.054 Uiso 1 1 calc R
C21 C 0.4985(3) 0.05319(10) 0.9603(2) 0.0368(8) Uani 1 1 d .
H21 H 0.5123 0.0490 1.0174 0.044 Uiso 1 1 calc R
C22 C 0.3773(2) 0.07578(8) 1.22314(17) 0.0238(6) Uani 1 1 d .
C23 C 0.2809(2) 0.06439(9) 1.21600(19) 0.0281(7) Uani 1 1 d .
C24 C 0.2501(3) 0.05436(10) 1.2843(2) 0.0373(8) Uani 1 1 d .
H24 H 0.1845 0.0480 1.2782 0.045 Uiso 1 1 calc R
C25 C 0.3143(3) 0.05366(10) 1.3604(2) 0.0401(8) Uani 1 1 d .
H25 H 0.2931 0.0472 1.4070 0.048 Uiso 1 1 calc R
C26 C 0.4105(3) 0.06252(10) 1.3688(2) 0.0361(8) Uani 1 1 d .
H26 H 0.4555 0.0609 1.4209 0.043 Uiso 1 1 calc R
C27 C 0.4416(2) 0.07379(9) 1.30111(18) 0.0292(7) Uani 1 1 d .
H27 H 0.5073 0.0802 1.3081 0.035 Uiso 1 1 calc R
C28 C 0.2178(2) 0.06208(9) 1.13261(19) 0.0273(6) Uani 1 1 d .
C29 C 0.1205(2) 0.05222(11) 1.1119(2) 0.0391(8) Uani 1 1 d .
H29 H 0.0891 0.0483 1.1537 0.047 Uiso 1 1 calc R
C30 C 0.0697(2) 0.04811(11) 1.0315(2) 0.0428(9) Uani 1 1 d .
H30 H 0.0030 0.0420 1.0175 0.051 Uiso 1 1 calc R
C31 C 0.1163(2) 0.05296(10) 0.9713(2) 0.0357(8) Uani 1 1 d .
H31 H 0.0835 0.0490 0.9155 0.043 Uiso 1 1 calc R
C32 C 0.2124(2) 0.06382(9) 0.99438(19) 0.0285(7) Uani 1 1 d .
H32 H 0.2445 0.0676 0.9530 0.034 Uiso 1 1 calc R
C33 C 0.5201(2) 0.12400(9) 1.17835(17) 0.0229(6) Uani 1 1 d .
C34 C 0.5127(2) 0.16078(9) 1.21482(18) 0.0260(6) Uani 1 1 d .
H34 H 0.4508 0.1712 1.2120 0.031 Uiso 1 1 calc R
C35 C 0.5935(2) 0.18252(9) 1.25498(18) 0.0286(7) Uani 1 1 d .
H35 H 0.5853 0.2072 1.2794 0.034 Uiso 1 1 calc R
C36 C 0.6857(2) 0.16906(9) 1.26015(18) 0.0288(7) Uani 1 1 d .
C37 C 0.6942(2) 0.13244(10) 1.22490(18) 0.0296(7) Uani 1 1 d .
H37 H 0.7563 0.1223 1.2274 0.035 Uiso 1 1 calc R
C38 C 0.6132(2) 0.11035(9) 1.18603(18) 0.0276(6) Uani 1 1 d .
H38 H 0.6217 0.0851 1.1640 0.033 Uiso 1 1 calc R
C39 C 0.7729(2) 0.19365(11) 1.3010(2) 0.0407(8) Uani 1 1 d .
H39A H 0.8011 0.1837 1.3563 0.061 Uiso 1 1 calc R
H39B H 0.7537 0.2214 1.3036 0.061 Uiso 1 1 calc R
H39C H 0.8204 0.1918 1.2695 0.061 Uiso 1 1 calc R
C40 C 0.5957(2) 0.24940(8) 1.00892(17) 0.0215(6) Uani 1 1 d .
C41 C 0.6058(2) 0.24406(9) 1.09263(18) 0.0269(6) Uani 1 1 d .
H41 H 0.6357 0.2208 1.1192 0.032 Uiso 1 1 calc R
C42 C 0.5720(3) 0.27285(10) 1.1367(2) 0.0362(8) Uani 1 1 d .
H42 H 0.5798 0.2692 1.1935 0.043 Uiso 1 1 calc R
C43 C 0.5274(3) 0.30665(10) 1.0987(2) 0.0405(8) Uani 1 1 d .
H43 H 0.5043 0.3261 1.1292 0.049 Uiso 1 1 calc R
C44 C 0.5163(3) 0.31211(10) 1.0164(2) 0.0390(8) Uani 1 1 d .
H44 H 0.4850 0.3352 0.9901 0.047 Uiso 1 1 calc R
C45 C 0.5506(2) 0.28394(9) 0.9719(2) 0.0319(7) Uani 1 1 d .
H45 H 0.5434 0.2882 0.9154 0.038 Uiso 1 1 calc R
C46 C 0.7306(2) 0.18457(8) 1.00462(17) 0.0224(6) Uani 1 1 d .
C47 C 0.7449(3) 0.14641(10) 0.9785(2) 0.0352(8) Uani 1 1 d .
H47 H 0.7010 0.1358 0.9312 0.042 Uiso 1 1 calc R
C48 C 0.8229(3) 0.12367(12) 1.0208(2) 0.0482(10) Uani 1 1 d .
H48 H 0.8313 0.0976 1.0028 0.058 Uiso 1 1 calc R
C49 C 0.8875(3) 0.13874(13) 1.0883(2) 0.0487(10) Uani 1 1 d .
H49 H 0.9410 0.1232 1.1166 0.058 Uiso 1 1 calc R
C50 C 0.8752(2) 0.17645(11) 1.1155(2) 0.0385(8) Uani 1 1 d .
H50 H 0.9201 0.1868 1.1625 0.046 Uiso 1 1 calc R
C51 C 0.7971(2) 0.19930(10) 1.07399(19) 0.0289(7) Uani 1 1 d .
H51 H 0.7889 0.2252 1.0931 0.035 Uiso 1 1 calc R
C52 C 0.7676(2) 0.30778(8) 0.81471(17) 0.0209(6) Uani 1 1 d .
C53 C 0.8394(2) 0.33614(9) 0.83911(19) 0.0305(7) Uani 1 1 d .
H53 H 0.8485 0.3555 0.8013 0.037 Uiso 1 1 calc R
C54 C 0.8977(2) 0.33631(9) 0.9182(2) 0.0326(7) Uani 1 1 d .
H54 H 0.9472 0.3555 0.9349 0.039 Uiso 1 1 calc R
C55 C 0.8829(2) 0.30817(10) 0.97239(19) 0.0324(7) Uani 1 1 d .
H55 H 0.9227 0.3073 1.0268 0.039 Uiso 1 1 calc R
C56 C 0.8088(2) 0.28130(10) 0.94566(19) 0.0305(7) Uani 1 1 d .
H56 H 0.7977 0.2623 0.9834 0.037 Uiso 1 1 calc R
C57 C 0.7042(2) 0.30372(8) 0.73114(17) 0.0222(6) Uani 1 1 d .
C58 C 0.7112(2) 0.32902(9) 0.66777(18) 0.0276(6) Uani 1 1 d .
H58 H 0.7572 0.3499 0.6782 0.033 Uiso 1 1 calc R
C59 C 0.6512(2) 0.32374(9) 0.58998(19) 0.0304(7) Uani 1 1 d .
H59 H 0.6560 0.3408 0.5468 0.036 Uiso 1 1 calc R
C60 C 0.5844(2) 0.29336(9) 0.57565(19) 0.0289(7) Uani 1 1 d .
H60 H 0.5432 0.2896 0.5224 0.035 Uiso 1 1 calc R
C61 C 0.5770(2) 0.26820(8) 0.63879(17) 0.0233(6) Uani 1 1 d .
H61 H 0.5304 0.2476 0.6276 0.028 Uiso 1 1 calc R
C62 C 0.63665(19) 0.27252(8) 0.71842(17) 0.0197(5) Uani 1 1 d .
C63 C 0.69543(19) 0.53647(8) 1.03766(17) 0.0206(6) Uani 1 1 d .
C64 C 0.7624(2) 0.53140(9) 0.99253(18) 0.0268(6) Uani 1 1 d .
H64 H 0.7460 0.5391 0.9368 0.032 Uiso 1 1 calc R
C65 C 0.8521(2) 0.51530(10) 1.0277(2) 0.0332(7) Uani 1 1 d .
H65 H 0.8966 0.5119 0.9961 0.040 Uiso 1 1 calc R
C66 C 0.8768(2) 0.50422(10) 1.1089(2) 0.0337(7) Uani 1 1 d .
H66 H 0.9387 0.4935 1.1336 0.040 Uiso 1 1 calc R
C67 C 0.8112(2) 0.50877(10) 1.1539(2) 0.0336(7) Uani 1 1 d .
H67 H 0.8281 0.5010 1.2096 0.040 Uiso 1 1 calc R
C68 C 0.7208(2) 0.52454(9) 1.11889(18) 0.0277(6) Uani 1 1 d .
H68 H 0.6761 0.5272 1.1505 0.033 Uiso 1 1 calc R
C69 C 0.5039(2) 0.51090(8) 0.96180(17) 0.0230(6) Uani 1 1 d .
H69A H 0.4383 0.5182 0.9293 0.028 Uiso 1 1 calc R
H69B H 0.5310 0.4925 0.9285 0.028 Uiso 1 1 calc R
C70 C 0.4835(2) 0.55622(8) 0.79756(16) 0.0207(6) Uani 1 1 d .
C71 C 0.5076(2) 0.51972(9) 0.76850(18) 0.0254(6) Uani 1 1 d .
H71 H 0.5732 0.5118 0.7820 0.031 Uiso 1 1 calc R
C72 C 0.4383(2) 0.49474(9) 0.72051(19) 0.0309(7) Uani 1 1 d .
H72 H 0.4577 0.4701 0.7030 0.037 Uiso 1 1 calc R
C73 C 0.3415(2) 0.50485(10) 0.69760(19) 0.0303(7) Uani 1 1 d .
C74 C 0.2670(3) 0.47788(12) 0.6437(2) 0.0480(10) Uani 1 1 d .
H74A H 0.2780 0.4764 0.5894 0.072 Uiso 1 1 calc R
H74B H 0.2026 0.4885 0.6390 0.072 Uiso 1 1 calc R
H74C H 0.2722 0.4513 0.6678 0.072 Uiso 1 1 calc R
C75 C 0.3167(2) 0.54100(9) 0.72554(18) 0.0287(7) Uani 1 1 d .
H75 H 0.2512 0.5490 0.7110 0.034 Uiso 1 1 calc R
C76 C 0.3862(2) 0.56583(9) 0.77468(18) 0.0251(6) Uani 1 1 d .
H76 H 0.3662 0.5902 0.7931 0.030 Uiso 1 1 calc R
C77 C 0.7468(2) 0.63336(9) 1.00141(18) 0.0282(7) Uani 1 1 d .
H77 H 0.7326 0.6143 1.0376 0.034 Uiso 1 1 calc R
C78 C 0.8215(2) 0.65968(10) 1.0316(2) 0.0321(7) Uani 1 1 d .
H78 H 0.8588 0.6582 1.0868 0.039 Uiso 1 1 calc R
C79 C 0.8405(2) 0.68816(9) 0.9794(2) 0.0319(7) Uani 1 1 d .
H79 H 0.8912 0.7067 0.9983 0.038 Uiso 1 1 calc R
C80 C 0.7850(2) 0.68926(9) 0.8999(2) 0.0302(7) Uani 1 1 d .
H80 H 0.7960 0.7092 0.8640 0.036 Uiso 1 1 calc R
C81 C 0.7125(2) 0.66122(8) 0.87195(18) 0.0234(6) Uani 1 1 d .
C82 C 0.6544(2) 0.65803(8) 0.78661(18) 0.0236(6) Uani 1 1 d .
C83 C 0.5904(2) 0.62564(8) 0.76853(17) 0.0221(6) Uani 1 1 d .
C84 C 0.5396(2) 0.62056(10) 0.68684(18) 0.0288(7) Uani 1 1 d .
H84 H 0.4963 0.5989 0.6722 0.035 Uiso 1 1 calc R
C85 C 0.5509(2) 0.64653(11) 0.6261(2) 0.0349(8) Uani 1 1 d .
H85 H 0.5157 0.6422 0.5710 0.042 Uiso 1 1 calc R
C86 C 0.6128(2) 0.67829(11) 0.6458(2) 0.0375(8) Uani 1 1 d .
H86 H 0.6194 0.6962 0.6045 0.045 Uiso 1 1 calc R
C87 C 0.6653(2) 0.68418(10) 0.7259(2) 0.0328(7) Uani 1 1 d .
H87 H 0.7086 0.7059 0.7395 0.039 Uiso 1 1 calc R
C88 C 0.5257(2) 0.58214(8) 1.05289(17) 0.0211(6) Uani 1 1 d .
C89 C 0.5787(2) 0.59870(9) 1.12618(18) 0.0280(6) Uani 1 1 d .
H89 H 0.6468 0.5964 1.1416 0.034 Uiso 1 1 calc R
C90 C 0.5331(2) 0.61852(11) 1.1770(2) 0.0361(8) Uani 1 1 d .
H90 H 0.5703 0.6292 1.2273 0.043 Uiso 1 1 calc R
C91 C 0.4347(3) 0.62287(11) 1.1552(2) 0.0381(8) Uani 1 1 d .
H91 H 0.4039 0.6364 1.1901 0.046 Uiso 1 1 calc R
C92 C 0.3813(2) 0.60735(11) 1.0817(2) 0.0365(8) Uani 1 1 d .
H92 H 0.3134 0.6104 1.0659 0.044 Uiso 1 1 calc R
C93 C 0.4261(2) 0.58739(9) 1.0311(2) 0.0307(7) Uani 1 1 d .
H93 H 0.3884 0.5771 0.9807 0.037 Uiso 1 1 calc R
C94 C 0.7856(3) 0.57878(13) 0.7123(3) 0.0671(13) Uani 1 1 d .
H94A H 0.7408 0.6007 0.7146 0.080 Uiso 1 1 calc R
H94B H 0.8356 0.5894 0.6880 0.080 Uiso 1 1 calc R

loop_
_atom_site_aniso_label
_atom_site_aniso_U_11
_atom_site_aniso_U_22
_atom_site_aniso_U_33
_atom_site_aniso_U_23
_atom_site_aniso_U_13
_atom_site_aniso_U_12
Pt1 0.02027(5) 0.01728(5) 0.01716(5) 0.00099(4) 0.00706(4) -0.00178(4)
Pt2 0.02100(5) 0.01879(5) 0.02006(5) 0.00291(4) 0.00894(4) -0.00005(4)
Pt3 0.02017(5) 0.01675(5) 0.01800(5) 0.00274(4) 0.00654(4) -0.00182(4)
Cl1 0.0955(10) 0.0543(8) 0.1196(12) -0.0036(8) 0.0277(9) 0.0061(7)
Cl2 0.0911(10) 0.1509(15) 0.0815(10) 0.0313(10) 0.0544(9) 0.0056(10)
P1 0.0212(3) 0.0176(3) 0.0178(3) 0.0012(3) 0.0072(3) -0.0022(3)
P2 0.0219(3) 0.0206(3) 0.0194(3) 0.0022(3) 0.0079(3) -0.0033(3)
P3 0.0206(3) 0.0178(3) 0.0184(3) 0.0032(3) 0.0057(3) -0.0030(3)
N1 0.0236(12) 0.0182(11) 0.0291(13) 0.0023(10) 0.0098(10) -0.0009(9)
N2 0.0255(12) 0.0198(12) 0.0203(12) -0.0004(9) 0.0075(10) -0.0059(10)
N3 0.0246(12) 0.0198(12) 0.0243(13) 0.0023(10) 0.0094(10) -0.0025(10)
C1 0.0242(14) 0.0289(15) 0.0164(13) 0.0060(11) 0.0047(11) -0.0052(12)
C2 0.0355(17) 0.0284(16) 0.0233(15) 0.0002(13) 0.0065(13) -0.0084(13)
C3 0.058(2) 0.043(2) 0.0254(17) -0.0036(15) 0.0063(16) -0.0254(18)
C4 0.046(2) 0.069(3) 0.0280(19) 0.0106(19) -0.0067(16) -0.035(2)
C5 0.0221(17) 0.076(3) 0.044(2) 0.023(2) -0.0008(15) -0.0118(18)
C6 0.0277(16) 0.045(2) 0.0332(18) 0.0130(15) 0.0061(14) -0.0002(15)
C7 0.074(3) 0.118(5) 0.047(3) 0.006(3) -0.013(2) -0.070(3)
C8 0.0265(15) 0.0255(15) 0.0163(13) 0.0018(11) 0.0065(11) -0.0099(12)
C9 0.0260(15) 0.0262(15) 0.0213(14) 0.0028(12) 0.0074(12) -0.0087(12)
C10 0.0260(15) 0.0255(15) 0.0235(15) 0.0070(12) 0.0115(12) 0.0001(12)
C11 0.0259(16) 0.0322(17) 0.0360(18) 0.0078(14) 0.0073(13) -0.0032(13)
C12 0.0298(18) 0.054(2) 0.044(2) 0.0181(18) 0.0072(16) 0.0035(16)
C13 0.041(2) 0.055(2) 0.053(2) 0.028(2) 0.0235(19) 0.0231(18)
C14 0.063(3) 0.040(2) 0.051(2) 0.0090(18) 0.029(2) 0.0222(19)
C15 0.044(2) 0.0313(17) 0.0331(18) 0.0002(14) 0.0153(15) 0.0069(15)
C16 0.0257(14) 0.0219(14) 0.0256(15) -0.0008(12) 0.0104(12) -0.0047(11)
C17 0.0289(15) 0.0258(15) 0.0231(14) -0.0030(12) 0.0079(12) -0.0054(12)
C18 0.0395(18) 0.0342(18) 0.0301(17) -0.0086(14) 0.0161(14) -0.0110(14)
C19 0.049(2) 0.0295(18) 0.054(2) -0.0079(16) 0.0318(19) -0.0038(16)
C20 0.055(2) 0.0287(18) 0.058(2) 0.0039(17) 0.028(2) 0.0088(16)
C21 0.047(2) 0.0320(18) 0.0365(19) 0.0096(15) 0.0193(16) 0.0077(15)
C22 0.0322(16) 0.0196(14) 0.0232(15) 0.0030(11) 0.0139(12) 0.0034(12)
C23 0.0349(17) 0.0224(15) 0.0329(17) 0.0040(13) 0.0192(14) 0.0014(12)
C24 0.044(2) 0.0358(18) 0.040(2) 0.0059(15) 0.0257(16) -0.0041(15)
C25 0.059(2) 0.0387(19) 0.0327(19) 0.0098(15) 0.0293(17) 0.0063(17)
C26 0.052(2) 0.0326(18) 0.0259(16) 0.0104(14) 0.0143(15) 0.0163(16)
C27 0.0371(17) 0.0280(16) 0.0269(16) 0.0085(13) 0.0163(14) 0.0117(13)
C28 0.0289(16) 0.0199(14) 0.0375(18) 0.0023(12) 0.0167(13) -0.0010(12)
C29 0.0306(17) 0.042(2) 0.051(2) -0.0024(17) 0.0231(16) -0.0086(15)
C30 0.0271(17) 0.043(2) 0.059(2) -0.0063(18) 0.0122(17) -0.0095(15)
C31 0.0312(17) 0.0319(17) 0.0409(19) 0.0006(15) 0.0041(15) -0.0028(14)
C32 0.0315(16) 0.0239(15) 0.0313(17) 0.0012(13) 0.0105(13) -0.0052(12)
C33 0.0256(14) 0.0264(15) 0.0178(14) 0.0045(11) 0.0079(11) 0.0028(12)
C34 0.0252(15) 0.0289(16) 0.0245(15) 0.0025(12) 0.0077(12) 0.0053(12)
C35 0.0355(17) 0.0292(16) 0.0214(15) -0.0002(12) 0.0082(13) -0.0022(13)
C36 0.0313(16) 0.0324(17) 0.0209(15) 0.0024(13) 0.0040(12) -0.0055(13)
C37 0.0226(15) 0.0358(17) 0.0287(16) 0.0029(14) 0.0043(12) 0.0028(13)
C38 0.0279(15) 0.0271(15) 0.0270(16) -0.0001(13) 0.0058(13) 0.0038(12)
C39 0.0355(19) 0.047(2) 0.038(2) -0.0048(17) 0.0078(15) -0.0124(16)
C40 0.0223(14) 0.0193(13) 0.0240(14) -0.0007(11) 0.0083(11) -0.0009(11)
C41 0.0353(17) 0.0206(14) 0.0256(15) 0.0019(12) 0.0096(13) 0.0020(12)
C42 0.054(2) 0.0311(17) 0.0270(17) -0.0032(14) 0.0164(16) 0.0048(15)
C43 0.054(2) 0.0311(18) 0.041(2) -0.0040(15) 0.0204(17) 0.0103(16)
C44 0.049(2) 0.0255(17) 0.045(2) 0.0052(15) 0.0186(17) 0.0128(15)
C45 0.0440(19) 0.0259(16) 0.0282(17) 0.0062(13) 0.0137(15) 0.0087(14)
C46 0.0228(14) 0.0228(14) 0.0236(15) 0.0067(12) 0.0098(12) 0.0011(11)
C47 0.045(2) 0.0306(17) 0.0345(18) 0.0009(14) 0.0173(16) 0.0063(15)
C48 0.058(3) 0.041(2) 0.053(2) 0.0113(18) 0.028(2) 0.0224(19)
C49 0.039(2) 0.061(3) 0.052(2) 0.029(2) 0.0229(19) 0.0246(19)
C50 0.0235(16) 0.053(2) 0.0381(19) 0.0183(17) 0.0067(14) -0.0012(15)
C51 0.0261(15) 0.0315(16) 0.0304(17) 0.0078(13) 0.0100(13) -0.0032(13)
C52 0.0245(14) 0.0171(13) 0.0235(14) 0.0017(11) 0.0107(11) -0.0003(11)
C53 0.0340(17) 0.0275(16) 0.0319(17) 0.0043(13) 0.0121(14) -0.0079(13)
C54 0.0316(17) 0.0286(16) 0.0360(18) -0.0021(14) 0.0065(14) -0.0131(13)
C55 0.0344(17) 0.0338(18) 0.0256(16) -0.0025(13) 0.0020(13) -0.0096(14)
C56 0.0356(17) 0.0314(17) 0.0233(16) 0.0008(13) 0.0059(13) -0.0119(14)
C57 0.0277(15) 0.0194(14) 0.0219(14) 0.0021(11) 0.0110(12) 0.0035(11)
C58 0.0339(17) 0.0226(15) 0.0283(16) 0.0070(12) 0.0118(13) -0.0025(12)
C59 0.0382(18) 0.0305(17) 0.0248(16) 0.0107(13) 0.0125(14) 0.0033(14)
C60 0.0319(16) 0.0317(17) 0.0232(15) 0.0068(13) 0.0074(13) 0.0070(13)
C61 0.0257(14) 0.0212(14) 0.0238(15) -0.0002(11) 0.0078(12) 0.0028(11)
C62 0.0218(13) 0.0184(13) 0.0212(14) 0.0018(11) 0.0098(11) 0.0060(10)
C63 0.0215(13) 0.0176(13) 0.0213(14) 0.0018(11) 0.0036(11) -0.0028(11)
C64 0.0257(15) 0.0317(16) 0.0234(15) -0.0030(13) 0.0072(12) -0.0005(12)
C65 0.0249(16) 0.0373(18) 0.0387(19) -0.0065(15) 0.0108(14) 0.0004(13)
C66 0.0227(15) 0.0357(18) 0.0397(19) 0.0060(15) 0.0035(14) 0.0042(13)
C67 0.0274(16) 0.0377(18) 0.0325(18) 0.0139(15) 0.0023(14) 0.0017(14)
C68 0.0252(15) 0.0309(16) 0.0273(16) 0.0081(13) 0.0075(12) 0.0005(12)
C69 0.0290(15) 0.0185(14) 0.0214(14) 0.0023(11) 0.0065(12) -0.0070(11)
C70 0.0239(14) 0.0230(14) 0.0168(13) 0.0051(11) 0.0081(11) 0.0004(11)
C71 0.0227(14) 0.0260(15) 0.0300(16) -0.0022(12) 0.0113(12) 0.0009(12)
C72 0.0372(18) 0.0273(16) 0.0320(17) -0.0080(13) 0.0160(14) -0.0051(13)
C73 0.0313(16) 0.0348(18) 0.0248(16) -0.0007(13) 0.0076(13) -0.0096(14)
C74 0.040(2) 0.053(2) 0.047(2) -0.0104(19) 0.0055(17) -0.0187(18)
C75 0.0194(14) 0.0360(17) 0.0287(16) 0.0094(13) 0.0034(12) -0.0007(12)
C76 0.0266(15) 0.0226(14) 0.0267(15) 0.0033(12) 0.0082(12) 0.0017(12)
C77 0.0355(17) 0.0277(16) 0.0229(15) -0.0021(12) 0.0105(13) -0.0073(13)
C78 0.0349(17) 0.0344(18) 0.0265(16) -0.0070(14) 0.0073(14) -0.0074(14)
C79 0.0301(16) 0.0296(17) 0.0379(18) -0.0072(14) 0.0123(14) -0.0121(13)
C80 0.0304(16) 0.0244(15) 0.0387(18) 0.0021(13) 0.0145(14) -0.0069(13)
C81 0.0256(14) 0.0195(14) 0.0282(15) 0.0031(12) 0.0125(12) 0.0004(11)
C82 0.0234(14) 0.0224(14) 0.0274(15) 0.0055(12) 0.0111(12) 0.0016(11)
C83 0.0213(14) 0.0225(14) 0.0253(15) 0.0073(12) 0.0112(12) 0.0030(11)
C84 0.0261(15) 0.0335(17) 0.0277(16) 0.0085(13) 0.0090(13) -0.0012(13)
C85 0.0288(17) 0.048(2) 0.0263(17) 0.0135(15) 0.0057(13) 0.0008(15)
C86 0.0359(18) 0.045(2) 0.0332(18) 0.0212(16) 0.0128(15) 0.0020(15)
C87 0.0317(17) 0.0322(17) 0.0356(18) 0.0134(14) 0.0109(14) -0.0050(14)
C88 0.0216(13) 0.0199(13) 0.0226(14) 0.0044(11) 0.0076(11) -0.0011(11)
C89 0.0236(14) 0.0335(17) 0.0272(16) -0.0023(13) 0.0071(12) -0.0003(13)
C90 0.0346(18) 0.044(2) 0.0307(18) -0.0083(15) 0.0106(14) 0.0014(15)
C91 0.041(2) 0.041(2) 0.0373(19) 0.0008(16) 0.0202(16) 0.0080(16)
C92 0.0251(16) 0.045(2) 0.0404(19) 0.0039(16) 0.0109(14) 0.0061(14)
C93 0.0270(15) 0.0343(18) 0.0295(16) 0.0002(14) 0.0055(13) 0.0014(13)
C94 0.067(3) 0.052(3) 0.094(4) 0.012(3) 0.042(3) 0.018(2)

loop_
_atom_type_symbol
_atom_type_description
_atom_type_scat_dispersion_real
_atom_type_scat_dispersion_imag
_atom_type_scat_source
C C 0.0033 0.0016 'International Tables Vol C Tables 4.2.6.8 and 6.1.1.4'
H H 0.0000 0.0000 'International Tables Vol C Tables 4.2.6.8 and 6.1.1.4'
N N 0.0061 0.0033 'International Tables Vol C Tables 4.2.6.8 and 6.1.1.4'
P P 0.1023 0.0942 'International Tables Vol C Tables 4.2.6.8 and 6.1.1.4'
Cl Cl 0.1484 0.1585 'International Tables Vol C Tables 4.2.6.8 and 6.1.1.4'
Pt Pt -1.7033 8.3905 'International Tables Vol C Tables 4.2.6.8 and 6.1.1.4'

loop_
_geom_angle_atom_site_label_1
_geom_angle_atom_site_label_2
_geom_angle_atom_site_label_3
_geom_angle
_geom_angle_site_symmetry_1
C1 Pt1 C62 91.24(11) .
C1 Pt1 N2 171.00(10) .
C62 Pt1 N2 79.83(10) .
C1 Pt1 P1 90.47(8) .
C62 Pt1 P1 173.27(7) .
N2 Pt1 P1 98.53(6) .
C33 Pt2 C22 91.03(12) .
C33 Pt2 N1 168.61(10) .
C22 Pt2 N1 79.70(11) .
C33 Pt2 P2 88.81(8) .
C22 Pt2 P2 176.30(8) .
N1 Pt2 P2 100.01(7) .
C70 Pt3 C83 91.85(11) .
C70 Pt3 N3 171.14(10) .
C83 Pt3 N3 79.47(10) .
C70 Pt3 P3 89.56(8) .
C83 Pt3 P3 178.23(8) .
N3 Pt3 P3 99.15(7) .
C40 P1 C46 107.15(13) .
C40 P1 C8 102.25(13) .
C46 P1 C8 101.27(13) .
C40 P1 Pt1 110.38(9) .
C46 P1 Pt1 119.79(9) .
C8 P1 Pt1 114.26(9) .
C16 P2 C10 109.11(14) .
C16 P2 C9 100.51(13) .
C10 P2 C9 101.23(14) .
C16 P2 Pt2 115.51(10) .
C10 P2 Pt2 113.81(9) .
C9 P2 Pt2 115.01(9) .
C88 P3 C63 108.22(13) .
C88 P3 C69 100.95(13) .
C63 P3 C69 102.11(13) .
C88 P3 Pt3 115.11(9) .
C63 P3 Pt3 113.03(9) .
C69 P3 Pt3 115.99(9) .
C32 N1 C28 118.8(3) .
C32 N1 Pt2 127.8(2) .
C28 N1 Pt2 112.9(2) .
C56 N2 C52 118.4(2) .
C56 N2 Pt1 126.67(19) .
C52 N2 Pt1 114.92(18) .
C77 N3 C81 118.2(3) .
C77 N3 Pt3 127.04(19) .
C81 N3 Pt3 114.64(19) .
C2 C1 C6 116.0(3) .
C2 C1 Pt1 121.7(2) .
C6 C1 Pt1 122.3(2) .
C3 C2 C1 122.0(3) .
C3 C2 H2 119.0 .
C1 C2 H2 119.0 .
C4 C3 C2 121.5(4) .
C4 C3 H3 119.2 .
C2 C3 H3 119.2 .
C3 C4 C5 117.6(3) .
C3 C4 C7 121.7(5) .
C5 C4 C7 120.7(4) .
C4 C5 C6 121.4(4) .
C4 C5 H5 119.3 .
C6 C5 H5 119.3 .
C5 C6 C1 121.5(4) .
C5 C6 H6 119.3 .
C1 C6 H6 119.3 .
C4 C7 H7A 109.5 .
C4 C7 H7B 109.5 .
H7A C7 H7B 109.5 .
C4 C7 H7C 109.5 .
H7A C7 H7C 109.5 .
H7B C7 H7C 109.5 .
C9 C8 P1 115.69(19) .
C9 C8 H8A 108.4 .
P1 C8 H8A 108.4 .
C9 C8 H8B 108.4 .
P1 C8 H8B 108.4 .
H8A C8 H8B 107.4 .
C8 C9 P2 114.4(2) .
C8 C9 H9A 108.7 .
P2 C9 H9A 108.7 .
C8 C9 H9B 108.7 .
P2 C9 H9B 108.7 .
H9A C9 H9B 107.6 .
C11 C10 C15 118.1(3) .
C11 C10 P2 125.0(2) .
C15 C10 P2 116.8(2) .
C12 C11 C10 120.8(3) .
C12 C11 H11 119.6 .
C10 C11 H11 119.6 .
C13 C12 C11 119.8(4) .
C13 C12 H12 120.1 .
C11 C12 H12 120.1 .
C14 C13 C12 120.1(3) .
C14 C13 H13 119.9 .
C12 C13 H13 119.9 .
C13 C14 C15 120.5(4) .
C13 C14 H14 119.8 .
C15 C14 H14 119.8 .
C14 C15 C10 120.7(3) .
C14 C15 H15 119.6 .
C10 C15 H15 119.6 .
C17 C16 C21 117.9(3) .
C17 C16 P2 125.8(2) .
C21 C16 P2 115.7(2) .
C18 C17 C16 120.5(3) .
C18 C17 H17 119.8 .
C16 C17 H17 119.8 .
C19 C18 C17 121.0(3) .
C19 C18 H18 119.5 .
C17 C18 H18 119.5 .
C18 C19 C20 119.2(3) .
C18 C19 H19 120.4 .
C20 C19 H19 120.4 .
C19 C20 C21 120.4(3) .
C19 C20 H20 119.8 .
C21 C20 H20 119.8 .
C20 C21 C16 120.9(3) .
C20 C21 H21 119.5 .
C16 C21 H21 119.5 .
C27 C22 C23 116.9(3) .
C27 C22 Pt2 129.3(2) .
C23 C22 Pt2 113.6(2) .
C24 C23 C22 121.4(3) .
C24 C23 C28 122.7(3) .
C22 C23 C28 115.9(3) .
C25 C24 C23 120.2(3) .
C25 C24 H24 119.9 .
C23 C24 H24 119.9 .
C24 C25 C26 119.7(3) .
C24 C25 H25 120.2 .
C26 C25 H25 120.2 .
C25 C26 C27 120.5(3) .
C25 C26 H26 119.7 .
C27 C26 H26 119.7 .
C26 C27 C22 121.1(3) .
C26 C27 H27 119.4 .
C22 C27 H27 119.4 .
N1 C28 C29 119.8(3) .
N1 C28 C23 114.9(3) .
C29 C28 C23 125.3(3) .
C30 C29 C28 120.5(3) .
C30 C29 H29 119.8 .
C28 C29 H29 119.8 .
C29 C30 C31 119.4(3) .
C29 C30 H30 120.3 .
C31 C30 H30 120.3 .
C30 C31 C32 118.3(3) .
C30 C31 H31 120.9 .
C32 C31 H31 120.9 .
N1 C32 C31 123.1(3) .
N1 C32 H32 118.5 .
C31 C32 H32 118.5 .
C38 C33 C34 115.8(3) .
C38 C33 Pt2 124.9(2) .
C34 C33 Pt2 119.3(2) .
C35 C34 C33 122.0(3) .
C35 C34 H34 119.0 .
C33 C34 H34 119.0 .
C36 C35 C34 121.5(3) .
C36 C35 H35 119.2 .
C34 C35 H35 119.2 .
C35 C36 C37 117.2(3) .
C35 C36 C39 121.1(3) .
C37 C36 C39 121.7(3) .
C36 C37 C38 121.2(3) .
C36 C37 H37 119.4 .
C38 C37 H37 119.4 .
C33 C38 C37 122.3(3) .
C33 C38 H38 118.9 .
C37 C38 H38 118.9 .
C36 C39 H39A 109.5 .
C36 C39 H39B 109.5 .
H39A C39 H39B 109.5 .
C36 C39 H39C 109.5 .
H39A C39 H39C 109.5 .
H39B C39 H39C 109.5 .
C45 C40 C41 118.2(3) .
C45 C40 P1 117.1(2) .
C41 C40 P1 124.5(2) .
C42 C41 C40 120.1(3) .
C42 C41 H41 119.9 .
C40 C41 H41 119.9 .
C43 C42 C41 120.6(3) .
C43 C42 H42 119.7 .
C41 C42 H42 119.7 .
C44 C43 C42 119.9(3) .
C44 C43 H43 120.1 .
C42 C43 H43 120.1 .
C43 C44 C45 120.2(3) .
C43 C44 H44 119.9 .
C45 C44 H44 119.9 .
C44 C45 C40 121.0(3) .
C44 C45 H45 119.5 .
C40 C45 H45 119.5 .
C47 C46 C51 118.0(3) .
C47 C46 P1 117.1(2) .
C51 C46 P1 124.8(2) .
C48 C47 C46 120.8(3) .
C48 C47 H47 119.6 .
C46 C47 H47 119.6 .
C49 C48 C47 120.3(4) .
C49 C48 H48 119.8 .
C47 C48 H48 119.8 .
C48 C49 C50 120.2(3) .
C48 C49 H49 119.9 .
C50 C49 H49 119.9 .
C49 C50 C51 120.0(3) .
C49 C50 H50 120.0 .
C51 C50 H50 120.0 .
C50 C51 C46 120.8(3) .
C50 C51 H51 119.6 .
C46 C51 H51 119.6 .
N2 C52 C53 120.6(3) .
N2 C52 C57 114.6(2) .
C53 C52 C57 124.8(3) .
C54 C53 C52 120.3(3) .
C54 C53 H53 119.9 .
C52 C53 H53 119.9 .
C55 C54 C53 119.0(3) .
C55 C54 H54 120.5 .
C53 C54 H54 120.5 .
C54 C55 C56 118.4(3) .
C54 C55 H55 120.8 .
C56 C55 H55 120.8 .
N2 C56 C55 123.3(3) .
N2 C56 H56 118.4 .
C55 C56 H56 118.4 .
C58 C57 C62 121.7(3) .
C58 C57 C52 122.1(3) .
C62 C57 C52 116.2(2) .
C59 C58 C57 120.1(3) .
C59 C58 H58 119.9 .
C57 C58 H58 119.9 .
C60 C59 C58 119.4(3) .
C60 C59 H59 120.3 .
C58 C59 H59 120.3 .
C59 C60 C61 120.6(3) .
C59 C60 H60 119.7 .
C61 C60 H60 119.7 .
C60 C61 C62 121.7(3) .
C60 C61 H61 119.1 .
C62 C61 H61 119.1 .
C61 C62 C57 116.4(3) .
C61 C62 Pt1 129.2(2) .
C57 C62 Pt1 114.4(2) .
C68 C63 C64 118.3(3) .
C68 C63 P3 125.9(2) .
C64 C63 P3 115.7(2) .
C65 C64 C63 121.1(3) .
C65 C64 H64 119.5 .
C63 C64 H64 119.5 .
C64 C65 C66 119.9(3) .
C64 C65 H65 120.1 .
C66 C65 H65 120.1 .
C67 C66 C65 119.6(3) .
C67 C66 H66 120.2 .
C65 C66 H66 120.2 .
C66 C67 C68 120.8(3) .
C66 C67 H67 119.6 .
C68 C67 H67 119.6 .
C67 C68 C63 120.3(3) .
C67 C68 H68 119.9 .
C63 C68 H68 119.9 .
C69 C69 P3 114.8(3) 3_667
C69 C69 H69A 108.6 3_667
P3 C69 H69A 108.6 .
C69 C69 H69B 108.6 3_667
P3 C69 H69B 108.6 .
H69A C69 H69B 107.5 .
C76 C70 C71 115.6(3) .
C76 C70 Pt3 122.7(2) .
C71 C70 Pt3 121.6(2) .
C72 C71 C70 121.9(3) .
C72 C71 H71 119.0 .
C70 C71 H71 119.0 .
C73 C72 C71 121.8(3) .
C73 C72 H72 119.1 .
C71 C72 H72 119.1 .
C72 C73 C75 116.9(3) .
C72 C73 C74 121.3(3) .
C75 C73 C74 121.8(3) .
C73 C74 H74A 109.5 .
C73 C74 H74B 109.5 .
H74A C74 H74B 109.5 .
C73 C74 H74C 109.5 .
H74A C74 H74C 109.5 .
H74B C74 H74C 109.5 .
C73 C75 C76 121.3(3) .
C73 C75 H75 119.3 .
C76 C75 H75 119.3 .
C70 C76 C75 122.4(3) .
C70 C76 H76 118.8 .
C75 C76 H76 118.8 .
N3 C77 C78 123.3(3) .
N3 C77 H77 118.3 .
C78 C77 H77 118.3 .
C77 C78 C79 118.4(3) .
C77 C78 H78 120.8 .
C79 C78 H78 120.8 .
C80 C79 C78 119.1(3) .
C80 C79 H79 120.5 .
C78 C79 H79 120.5 .
C79 C80 C81 120.2(3) .
C79 C80 H80 119.9 .
C81 C80 H80 119.9 .
N3 C81 C80 120.7(3) .
N3 C81 C82 115.0(2) .
C80 C81 C82 124.2(3) .
C87 C82 C83 121.6(3) .
C87 C82 C81 122.3(3) .
C83 C82 C81 116.0(2) .
C84 C83 C82 116.7(3) .
C84 C83 Pt3 128.5(2) .
C82 C83 Pt3 114.8(2) .
C85 C84 C83 121.7(3) .
C85 C84 H84 119.1 .
C83 C84 H84 119.1 .
C86 C85 C84 120.2(3) .
C86 C85 H85 119.9 .
C84 C85 H85 119.9 .
C85 C86 C87 120.0(3) .
C85 C86 H86 120.0 .
C87 C86 H86 120.0 .
C86 C87 C82 119.7(3) .
C86 C87 H87 120.1 .
C82 C87 H87 120.1 .
C89 C88 C93 117.7(3) .
C89 C88 P3 124.4(2) .
C93 C88 P3 117.8(2) .
C90 C89 C88 120.8(3) .
C90 C89 H89 119.6 .
C88 C89 H89 119.6 .
C91 C90 C89 120.7(3) .
C91 C90 H90 119.7 .
C89 C90 H90 119.7 .
C90 C91 C92 119.2(3) .
C90 C91 H91 120.4 .
C92 C91 H91 120.4 .
C93 C92 C91 120.4(3) .
C93 C92 H92 119.8 .
C91 C92 H92 119.8 .
C92 C93 C88 121.2(3) .
C92 C93 H93 119.4 .
C88 C93 H93 119.4 .
Cl1 C94 Cl2 113.1(3) .
Cl1 C94 H94A 109.0 .
Cl2 C94 H94A 109.0 .
Cl1 C94 H94B 109.0 .
Cl2 C94 H94B 109.0 .
H94A C94 H94B 107.8 .

loop_
_geom_bond_atom_site_label_1
_geom_bond_atom_site_label_2
_geom_bond_distance
_geom_bond_site_symmetry_2
Pt1 C1 2.012(3) .
Pt1 C62 2.041(3) .
Pt1 N2 2.110(2) .
Pt1 P1 2.3206(7) .
Pt2 C33 2.009(3) .
Pt2 C22 2.033(3) .
Pt2 N1 2.122(2) .
Pt2 P2 2.3190(7) .
Pt3 C70 2.015(3) .
Pt3 C83 2.045(3) .
Pt3 N3 2.124(2) .
Pt3 P3 2.3106(7) .
Cl1 C94 1.740(5) .
Cl2 C94 1.741(5) .
P1 C40 1.822(3) .
P1 C46 1.834(3) .
P1 C8 1.835(3) .
P2 C16 1.820(3) .
P2 C10 1.820(3) .
P2 C9 1.839(3) .
P3 C88 1.829(3) .
P3 C63 1.831(3) .
P3 C69 1.838(3) .
N1 C32 1.342(4) .
N1 C28 1.369(4) .
N2 C56 1.346(4) .
N2 C52 1.360(3) .
N3 C77 1.346(4) .
N3 C81 1.360(3) .
C1 C2 1.398(4) .
C1 C6 1.401(4) .
C2 C3 1.394(4) .
C2 H2 0.9500 .
C3 C4 1.374(6) .
C3 H3 0.9500 .
C4 C5 1.386(6) .
C4 C7 1.519(5) .
C5 C6 1.400(5) .
C5 H5 0.9500 .
C6 H6 0.9500 .
C7 H7A 0.9800 .
C7 H7B 0.9800 .
C7 H7C 0.9800 .
C8 C9 1.528(4) .
C8 H8A 0.9900 .
C8 H8B 0.9900 .
C9 H9A 0.9900 .
C9 H9B 0.9900 .
C10 C11 1.396(4) .
C10 C15 1.400(4) .
C11 C12 1.391(5) .
C11 H11 0.9500 .
C12 C13 1.380(6) .
C12 H12 0.9500 .
C13 C14 1.375(6) .
C13 H13 0.9500 .
C14 C15 1.379(5) .
C14 H14 0.9500 .
C15 H15 0.9500 .
C16 C17 1.400(4) .
C16 C21 1.405(4) .
C17 C18 1.390(4) .
C17 H17 0.9500 .
C18 C19 1.380(5) .
C18 H18 0.9500 .
C19 C20 1.386(5) .
C19 H19 0.9500 .
C20 C21 1.388(5) .
C20 H20 0.9500 .
C21 H21 0.9500 .
C22 C27 1.401(4) .
C22 C23 1.418(4) .
C23 C24 1.393(4) .
C23 C28 1.468(4) .
C24 C25 1.376(5) .
C24 H24 0.9500 .
C25 C26 1.391(5) .
C25 H25 0.9500 .
C26 C27 1.396(4) .
C26 H26 0.9500 .
C27 H27 0.9500 .
C28 C29 1.394(4) .
C29 C30 1.376(5) .
C29 H29 0.9500 .
C30 C31 1.379(5) .
C30 H30 0.9500 .
C31 C32 1.385(4) .
C31 H31 0.9500 .
C32 H32 0.9500 .
C33 C38 1.394(4) .
C33 C34 1.403(4) .
C34 C35 1.391(4) .
C34 H34 0.9500 .
C35 C36 1.387(4) .
C35 H35 0.9500 .
C36 C37 1.392(4) .
C36 C39 1.511(4) .
C37 C38 1.394(4) .
C37 H37 0.9500 .
C38 H38 0.9500 .
C39 H39A 0.9800 .
C39 H39B 0.9800 .
C39 H39C 0.9800 .
C40 C45 1.398(4) .
C40 C41 1.404(4) .
C41 C42 1.393(4) .
C41 H41 0.9500 .
C42 C43 1.380(5) .
C42 H42 0.9500 .
C43 C44 1.379(5) .
C43 H43 0.9500 .
C44 C45 1.386(4) .
C44 H44 0.9500 .
C45 H45 0.9500 .
C46 C47 1.394(4) .
C46 C51 1.397(4) .
C47 C48 1.392(5) .
C47 H47 0.9500 .
C48 C49 1.368(6) .
C48 H48 0.9500 .
C49 C50 1.380(5) .
C49 H49 0.9500 .
C50 C51 1.391(4) .
C50 H50 0.9500 .
C51 H51 0.9500 .
C52 C53 1.389(4) .
C52 C57 1.476(4) .
C53 C54 1.382(4) .
C53 H53 0.9500 .
C54 C55 1.379(4) .
C54 H54 0.9500 .
C55 C56 1.382(4) .
C55 H55 0.9500 .
C56 H56 0.9500 .
C57 C58 1.400(4) .
C57 C62 1.410(4) .
C58 C59 1.385(4) .
C58 H58 0.9500 .
C59 C60 1.382(4) .
C59 H59 0.9500 .
C60 C61 1.396(4) .
C60 H60 0.9500 .
C61 C62 1.404(4) .
C61 H61 0.9500 .
C63 C68 1.391(4) .
C63 C64 1.399(4) .
C64 C65 1.383(4) .
C64 H64 0.9500 .
C65 C66 1.383(5) .
C65 H65 0.9500 .
C66 C67 1.378(4) .
C66 H66 0.9500 .
C67 C68 1.387(4) .
C67 H67 0.9500 .
C68 H68 0.9500 .
C69 C69 1.524(5) 3_667
C69 H69A 0.9900 .
C69 H69B 0.9900 .
C70 C76 1.393(4) .
C70 C71 1.404(4) .
C71 C72 1.392(4) .
C71 H71 0.9500 .
C72 C73 1.389(4) .
C72 H72 0.9500 .
C73 C75 1.389(5) .
C73 C74 1.514(4) .
C74 H74A 0.9800 .
C74 H74B 0.9800 .
C74 H74C 0.9800 .
C75 C76 1.398(4) .
C75 H75 0.9500 .
C76 H76 0.9500 .
C77 C78 1.384(4) .
C77 H77 0.9500 .
C78 C79 1.384(4) .
C78 H78 0.9500 .
C79 C80 1.375(4) .
C79 H79 0.9500 .
C80 C81 1.396(4) .
C80 H80 0.9500 .
C81 C82 1.473(4) .
C82 C87 1.399(4) .
C82 C83 1.409(4) .
C83 C84 1.397(4) .
C84 C85 1.397(4) .
C84 H84 0.9500 .
C85 C86 1.376(5) .
C85 H85 0.9500 .
C86 C87 1.384(5) .
C86 H86 0.9500 .
C87 H87 0.9500 .
C88 C89 1.393(4) .
C88 C93 1.397(4) .
C89 C90 1.391(4) .
C89 H89 0.9500 .
C90 C91 1.377(5) .
C90 H90 0.9500 .
C91 C92 1.383(5) .
C91 H91 0.9500 .
C92 C93 1.382(4) .
C92 H92 0.9500 .
C93 H93 0.9500 .
C94 H94A 0.9900 .
C94 H94B 0.9900 .
